data_2012600
loop_
_publ_author_name
'Ercan, Filiz'
'Atakol, Orhan'
'Ar\?ic\?i, Cengiz'
'Svoboda, Ingrid'
'Fuess, Hartmut'

_publ_section_title
;
 Three heterotrinuclear Schiff base complexes of nickel(II) with
 cobalt(II), copper(II) and manganese(II)
;
_journal_issue 3
_journal_name_full 'Acta Crystallographica Section C'
_journal_page_first m193
_journal_page_last m196
_journal_paper_doi 10.1107/S0108270102001609
_journal_volume 58
_journal_year 2002
_chemical_formula_iupac '[Mn Ni2 (N O2)2 (C19 H22 N2 O2)2 (C3 H7 N O)2]'
_chemical_formula_moiety 'C44 H54 Mn N8 Ni2 O10'
_chemical_formula_sum 'C44 H54 Mn N8 Ni2 O10'
_chemical_formula_weight 1027.42
_chemical_name_systematic
;
[bis(dimethylformamide)-1\kO,3\kO-bis{\m-2,2'-[2,2'-dimethylpropane-
1,3-diylbis(nitrilomethylidyne)]diphenolato-
1\k^4^N,N',O,O':2\k^2^O,O';2\k^2^O,O':3\k^4^N,N',O,O'-di-\m-nitrito-
1:2\k^2^N:O;2:3\k^2^O:N-dinickel(II)]manganese(II)
;
_space_group_IT_number 14
_symmetry_cell_setting monoclinic
_symmetry_space_group_name_Hall '-P 2yn'
_symmetry_space_group_name_H-M 'P 1 21/n 1'
_atom_sites_solution_hydrogens geom
_atom_sites_solution_primary direct
_atom_sites_solution_secondary difmap
_atom_type_scat_source IntTabIV
_cell_angle_alpha 90
_cell_angle_beta 101.247(7)
_cell_angle_gamma 90
_cell_formula_units_Z 2
_cell_length_a 11.009(2)
_cell_length_b 10.2060(8)
_cell_length_c 21.216(2)
_cell_measurement_reflns_used 25
_cell_measurement_temperature 298(2)
_cell_measurement_theta_max 25.99
_cell_measurement_theta_min 2.30
_cell_volume 2338.0(5)
_computing_cell_refinement 'SHELXL97 (Sheldrick, 1997)'
_computing_data_collection 'CAD-4 EXPRESS (Enraf-Nonius, 1993)'
_computing_molecular_graphics 'PLATON (Spek, 2000)'
_computing_publication_material SHELXL97
_computing_structure_refinement SHELXL97
_computing_structure_solution 'SHELXS97 (Sheldrick, 1997)'
_diffrn_measured_fraction_theta_full .999
_diffrn_measured_fraction_theta_max .999
_diffrn_measurement_device 'Enraf-Nonius CAD-4'
_diffrn_measurement_method \w/2\q
_diffrn_radiation_type MoK\a
_diffrn_radiation_wavelength .71073
_diffrn_reflns_av_R_equivalents .0187
_diffrn_reflns_limit_h_max 1
_diffrn_reflns_limit_h_min -13
_diffrn_reflns_limit_k_max 0
_diffrn_reflns_limit_k_min -12
_diffrn_reflns_limit_l_max 26
_diffrn_reflns_limit_l_min -25
_diffrn_reflns_number 5026
_diffrn_reflns_theta_full 25.99
_diffrn_reflns_theta_max 25.99
_diffrn_standards_decay_% 1.26
_diffrn_standards_interval_time 120
_diffrn_standards_number 3
_exptl_absorpt_coefficient_mu 1.128
_exptl_absorpt_correction_T_max .879
_exptl_absorpt_correction_T_min .724
_exptl_absorpt_correction_type \y-scan
_exptl_absorpt_process_details 'empirical (Fair, 1990)'
_exptl_crystal_colour 'light brown'
_exptl_crystal_density_diffrn 1.459
_exptl_crystal_density_meas ?
_exptl_crystal_description prism
_exptl_crystal_F_000 1070
_exptl_crystal_size_max .33
_exptl_crystal_size_mid .33
_exptl_crystal_size_min .13
_refine_diff_density_max .41
_refine_diff_density_min -.54
_refine_ls_extinction_method none
_refine_ls_goodness_of_fit_ref 1.016
_refine_ls_hydrogen_treatment mixed
_refine_ls_matrix_type full
_refine_ls_number_parameters 359
_refine_ls_number_reflns 4589
_refine_ls_number_restraints 0
_refine_ls_R_factor_gt .033
_refine_ls_shift/su_max .004
_refine_ls_structure_factor_coef Fsqd
_refine_ls_weighting_details 'w = 1/[\s^2^(Fo^2^)+(0.0597P)^2^+0.7438P] where P=(Fo^2^+2Fc^2^)/3'
_refine_ls_weighting_scheme calc
_refine_ls_wR_factor_ref .099
_reflns_number_gt 3436
_reflns_number_total 4589
_reflns_threshold_expression I>2\s(I)
_cod_data_source_file ob1055.cif
_cod_data_source_block III
_cod_depositor_comments
;
The following automatic conversions were performed:

'_exptl_crystal_density_meas' value 'not measured' was changed to '?'
- the value is perceived as not measured.

Automatic conversion script
Id: cif_fix_values 3008 2015-01-20 13:52:24Z robertas 
;
_cod_original_sg_symbol_H-M 'P 21/n'
_cod_database_code 2012600
_cod_database_fobs_code 2012600

loop_
_symmetry_equiv_pos_as_xyz
'x, y, z'
'-x+1/2, y+1/2, -z+1/2'
'-x, -y, -z'
'x-1/2, -y-1/2, z-1/2'

loop_
_atom_site_aniso_label
_atom_site_aniso_U_11
_atom_site_aniso_U_22
_atom_site_aniso_U_33
_atom_site_aniso_U_12
_atom_site_aniso_U_13
_atom_site_aniso_U_23
_atom_site_aniso_type_symbol
C1 .0315(12) .0452(14) .0379(13) -.0053(11) .0107(10) -.0108(11) C
C2 .0379(14) .0614(18) .0438(15) -.0059(14) .0078(12) -.0078(13) C
C3 .0355(15) .074(2) .0638(19) -.0156(17) .0108(14) -.0033(15) C
C4 .0432(17) .109(3) .062(2) -.027(2) .0214(15) .0004(18) C
C5 .0479(17) .106(3) .0431(16) -.0173(18) .0176(13) -.0084(18) C
C6 .0384(13) .0585(17) .0342(13) -.0073(12) .0116(11) -.0078(13) C
C7 .0489(16) .0640(19) .0259(12) -.0041(12) .0103(11) -.0083(14) C
C8 .0489(16) .0641(19) .0301(13) .0068(13) .0004(12) .0009(14) C
C9 .0406(14) .0596(17) .0304(13) -.0004(12) -.0039(11) .0020(13) C
C10 .0414(15) .0590(18) .0396(14) .0049(14) -.0013(12) .0078(14) C
C11 .0312(13) .0494(16) .0428(14) -.0054(12) .0048(11) -.0030(11) C
C12 .0361(13) .0440(14) .0373(13) -.0045(12) .0095(10) -.0043(11) C
C13 .0389(15) .0637(19) .0478(16) -.0062(14) .0134(12) -.0121(13) C
C14 .0556(18) .072(2) .0504(17) -.0008(16) .0262(14) -.0195(16) C
C15 .0561(18) .080(2) .0396(15) .0091(15) .0151(13) -.0077(16) C
C16 .0420(15) .0646(19) .0350(13) .0028(13) .0077(11) -.0081(14) C
C17 .0357(13) .0404(13) .0313(12) -.0046(11) .0100(10) -.0064(11) C
C18 .0606(19) .0424(16) .0508(17) -.0031(13) -.0009(14) .0029(14) C
C19 .117(4) .067(3) .121(4) -.012(3) .053(3) -.025(3) C
C20 .210(7) .085(3) .080(3) .038(3) .012(4) .027(4) C
C21 .0477(18) .064(2) .0483(17) -.0057(15) -.0030(14) -.0061(15) C
C22 .058(2) .090(3) .0418(17) .0014(18) -.0110(15) .009(2) C
N1 .0405(12) .0476(13) .0265(10) .0019(9) .0041(9) -.0060(10) N
N2 .0345(11) .0444(12) .0308(10) -.0037(9) .0022(8) .0004(9) N
N3 .0568(14) .0453(14) .0449(13) .0039(11) .0187(11) -.0006(12) N
N4 .098(2) .0442(15) .0553(16) .0053(12) .0159(15) -.0022(15) N
O1 .0561(12) .0447(11) .0426(10) .0006(9) -.0017(9) -.0024(9) O
O2 .0337(9) .0605(12) .0317(9) -.0097(8) .0064(7) -.0019(8) O
O3 .0350(9) .0585(12) .0277(8) .0014(8) .0059(7) -.0133(8) O
O4 .0602(13) .0479(11) .0495(11) -.0040(9) .0072(10) -.0116(10) O
O5 .0841(17) .0610(15) .0716(15) .0091(13) .0013(13) .0055(13) O
Ni .03218(17) .04194(19) .02571(16) -.00051(13) .00412(12) -.00366(14) Ni
Mn .0326(3) .0489(3) .0261(3) -.0056(2) .0046(2) -.0109(2) Mn

loop_
_atom_site_label
_atom_site_fract_x
_atom_site_fract_y
_atom_site_fract_z
_atom_site_U_iso_or_equiv
_atom_site_thermal_displace_type
_atom_site_calc_flag
_atom_site_calc_attached_atom
_atom_site_type_symbol
C1 -.0537(2) .1361(3) .12894(12) .0377(5) Ueq . . C
C2 -.1696(3) .1873(3) .10123(14) .0477(7) Ueq . . C
H2 -.189(3) .189(3) .0571(15) .057 Uiso . . H
C3 -.2468(3) .2419(4) .13784(16) .0577(8) Ueq . . C
H3 -.323(3) .288(3) .1146(13) .049(8) Uiso . . H
C4 -.2129(3) .2445(4) .20438(17) .0700(10) Ueq . . C
H4 -.271(4) .282(4) .2283(18) .084 Uiso . . H
C5 -.1000(3) .1952(4) .23257(15) .0645(9) Ueq . . C
H5 -.077(3) .202(4) .2790(17) .077 Uiso . . H
C6 -.0167(2) .1435(3) .19667(12) .0431(6) Ueq . . C
C7 .1031(3) .1016(3) .23273(12) .0458(7) Ueq . . C
H7 .106(3) .105(3) .2740(15) .055 Uiso . . H
C8 .3056(3) .0240(4) .25926(13) .0487(7) Ueq . . C
H8A .294(3) .048(3) .3002(17) .058 Uiso . . H
H8B .310(3) -.075(3) .2566(15) .058 Uiso . . H
C9 .4289(3) .0767(3) .24806(12) .0450(6) Ueq . . C
C10 .4652(3) .0136(3) .18901(13) .0479(7) Ueq . . C
H10A .451(3) -.078(3) .1915(15) .057 Uiso . . H
H10B .549(3) .032(3) .1876(15) .057 Uiso . . H
C11 .4470(2) .0891(3) .08319(13) .0415(6) Ueq . . C
H11 .538(3) .083(3) .0898(14) .050 Uiso . . H
C12 .3942(2) .1324(3) .01821(12) .0388(5) Ueq . . C
C13 .4766(3) .1853(3) -.01760(14) .0495(7) Ueq . . C
H13 .560(3) .192(3) .0018(14) .059 Uiso . . H
C14 .4388(3) .2277(3) -.07933(15) .0572(8) Ueq . . C
H14 .500(3) .256(3) -.1034(16) .069 Uiso . . H
C15 .3145(3) .2153(4) -.10770(14) .0577(8) Ueq . . C
H15 .288(3) .248(3) -.1510(17) .069 Uiso . . H
C16 .2315(3) .1611(3) -.07459(13) .0472(7) Ueq . . C
H16 .146(3) .152(3) -.0935(14) .057 Uiso . . H
C17 .2678(2) .1192(3) -.01126(11) .0354(5) Ueq . . C
C18 .1683(3) .3350(3) .06544(15) .0529(7) Ueq . . C
H18 .092(3) .305(3) .0453(16) .063 Uiso . . H
C19 .3363(5) .4816(4) .0698(2) .0976(15) Ueq . . C
H19A .3573 .5555 .0461 .117 Uiso . . H
H19B .3958 .4130 .0694 .117 Uiso . . H
H19C .3367 .5073 .1134 .117 Uiso . . H
C20 .1559(6) .4952(5) -.0187(2) .127(2) Ueq . . C
H20A .2051 .5671 -.0287 .153 Uiso . . H
H20B .0757 .5267 -.0144 .153 Uiso . . H
H20C .1468 .4314 -.0525 .153 Uiso . . H
C21 .4306(3) .2252(4) .24425(16) .0551(8) Ueq . . C
H21A .378(3) .253(3) .2115(17) .066 Uiso . . H
H21B .414(3) .265(3) .2812(17) .066 Uiso . . H
H21C .512(3) .261(3) .2405(16) .066 Uiso . . H
C22 .5263(4) .0339(5) .30714(17) .0660(9) Ueq . . C
H22A .508(4) .087(4) .3416(19) .079 Uiso . . H
H22B .519(4) -.053(4) .3123(19) .079 Uiso . . H
H22C .607(4) .064(4) .3034(19) .079 Uiso . . H
N1 .1969(2) .0648(2) .21077(9) .0385(5) Ueq . . N
N2 .38940(19) .0566(2) .12700(10) .0372(5) Ueq . . N
N3 .1776(2) -.1397(2) .10145(11) .0478(6) Ueq . . N
N4 .2163(3) .4355(3) .04107(14) .0658(8) Ueq . . N
O1 .21634(18) .27722(19) .11464(9) .0493(5) Ueq . . O
O2 .01728(16) .08439(19) .09301(8) .0420(4) Ueq . . O
O3 .18599(16) .06902(18) .01938(8) .0404(4) Ueq . . O
O4 .08938(19) -.17680(19) .05540(9) .0530(5) Ueq . . O
O5 .2423(3) -.2243(2) .12945(12) .0741(7) Ueq . . O
Ni .20295(3) .06525(3) .116356(14) .03349(11) Ueq . . Ni
Mn .0000 .0000 .0000 .03603(15) Ueq . . Mn

loop_
_geom_angle_atom_site_label_1
_geom_angle_atom_site_label_2
_geom_angle_atom_site_label_3
_geom_angle_site_symmetry_1
_geom_angle_site_symmetry_3
_geom_angle
_geom_angle_publ_flag
O2 C1 C2 . . 120.5(2) no
O2 C1 C6 . . 121.8(2) no
C2 C1 C6 . . 117.7(2) no
C3 C2 C1 . . 121.8(3) no
C3 C2 H2 . . 121(2) no
C1 C2 H2 . . 117(2) no
C2 C3 C4 . . 120.6(3) no
C2 C3 H3 . . 117.5(16) no
C4 C3 H3 . . 121.6(16) no
C5 C4 C3 . . 118.6(3) no
C5 C4 H4 . . 123(2) no
C3 C4 H4 . . 118(2) no
C4 C5 C6 . . 122.4(3) no
C4 C5 H5 . . 117(2) no
C6 C5 H5 . . 120(2) no
C5 C6 C1 . . 118.7(3) no
C5 C6 C7 . . 116.5(2) no
C1 C6 C7 . . 124.8(2) no
N1 C7 C6 . . 127.8(2) no
N1 C7 H7 . . 120(2) no
C6 C7 H7 . . 112(2) no
N1 C8 C9 . . 114.7(2) no
N1 C8 H8A . . 110(2) no
C9 C8 H8A . . 110(2) no
N1 C8 H8B . . 106.5(18) no
C9 C8 H8B . . 106.9(18) no
H8A C8 H8B . . 109(3) no
C21 C9 C8 . . 112.5(3) no
C21 C9 C10 . . 111.6(3) no
C8 C9 C10 . . 111.3(2) no
C21 C9 C22 . . 108.2(3) no
C8 C9 C22 . . 105.8(3) no
C10 C9 C22 . . 107.1(3) no
N2 C10 C9 . . 114.3(2) no
N2 C10 H10A . . 105.6(19) no
C9 C10 H10A . . 107(2) no
N2 C10 H10B . . 107(2) no
C9 C10 H10B . . 111(2) no
H10A C10 H10B . . 112(3) no
N2 C11 C12 . . 127.5(2) no
N2 C11 H11 . . 121.2(17) no
C12 C11 H11 . . 111.2(17) no
C13 C12 C17 . . 118.8(2) no
C13 C12 C11 . . 116.7(2) no
C17 C12 C11 . . 124.4(2) no
C14 C13 C12 . . 122.3(3) no
C14 C13 H13 . . 119.5(19) no
C12 C13 H13 . . 118.2(19) no
C13 C14 C15 . . 118.5(3) no
C13 C14 H14 . . 119(2) no
C15 C14 H14 . . 122(2) no
C16 C15 C14 . . 120.8(3) no
C16 C15 H15 . . 121(2) no
C14 C15 H15 . . 118(2) no
C15 C16 C17 . . 121.5(3) no
C15 C16 H16 . . 121.5(18) no
C17 C16 H16 . . 117.0(18) no
O3 C17 C16 . . 120.1(2) no
O3 C17 C12 . . 121.9(2) no
C16 C17 C12 . . 118.0(2) no
O1 C18 N4 . . 125.1(3) no
O1 C18 H18 . . 116(2) no
N4 C18 H18 . . 119(2) no
N4 C19 H19A . . 109.5 no
N4 C19 H19B . . 109.5 no
H19A C19 H19B . . 109.5 no
N4 C19 H19C . . 109.5 no
H19A C19 H19C . . 109.5 no
H19B C19 H19C . . 109.5 no
N4 C20 H20A . . 109.5 no
N4 C20 H20B . . 109.5 no
H20A C20 H20B . . 109.5 no
N4 C20 H20C . . 109.5 no
H20A C20 H20C . . 109.5 no
H20B C20 H20C . . 109.5 no
C9 C21 H21A . . 111(2) no
C9 C21 H21B . . 112(2) no
H21A C21 H21B . . 109(3) no
C9 C21 H21C . . 113(2) no
H21A C21 H21C . . 107(3) no
H21B C21 H21C . . 104(3) no
C9 C22 H22A . . 104(2) no
C9 C22 H22B . . 108(3) no
H22A C22 H22B . . 115(4) no
C9 C22 H22C . . 110(2) no
H22A C22 H22C . . 102(3) no
H22B C22 H22C . . 116(3) no
C7 N1 C8 . . 115.7(2) no
C7 N1 Ni . . 123.39(18) no
C8 N1 Ni . . 120.85(18) no
C11 N2 C10 . . 117.0(2) no
C11 N2 Ni . . 123.28(18) no
C10 N2 Ni . . 119.75(18) no
O5 N3 O4 . . 116.7(3) no
O5 N3 Ni . . 125.9(2) no
O4 N3 Ni . . 117.27(18) no
C18 N4 C19 . . 120.2(3) no
C18 N4 C20 . . 121.7(4) no
C19 N4 C20 . . 117.8(4) no
C18 O1 Ni . . 118.33(18) no
C1 O2 Ni . . 126.11(15) no
C1 O2 Mn . . 138.63(15) no
Ni O2 Mn . . 95.25(7) yes
C17 O3 Ni . . 124.94(15) no
C17 O3 Mn . . 139.50(15) no
Ni O3 Mn . . 94.84(7) yes
O2 Ni N1 . . 90.91(8) no
O2 Ni N2 . . 171.73(8) no
N1 Ni N2 . . 96.79(8) no
O2 Ni O3 . . 82.00(7) yes
N1 Ni O3 . . 172.91(8) no
N2 Ni O3 . . 90.27(8) no
O2 Ni N3 . . 87.79(9) yes
N1 Ni N3 . . 96.70(9) yes
N2 Ni N3 . . 94.26(9) yes
O3 Ni N3 . . 83.36(8) yes
O2 Ni O1 . . 88.18(8) no
N1 Ni O1 . . 91.97(8) no
N2 Ni O1 . . 88.56(8) no
O3 Ni O1 . . 87.55(7) no
N3 Ni O1 . . 170.49(8) no
O2 Mn O2 . 3 180.0 ?
O2 Mn O3 . 3 102.81(7) ?
O2 Mn O3 3 3 77.19(7) ?
O2 Mn O3 . . 77.19(7) yes
O2 Mn O3 3 . 102.81(7) ?
O3 Mn O3 3 . 180.0 no
O3 Mn O4 . . 81.93(7) yes
O2 Mn O4 . . 83.70(8) yes

loop_
_geom_bond_atom_site_label_1
_geom_bond_atom_site_label_2
_geom_bond_site_symmetry_1
_geom_bond_site_symmetry_2
_geom_bond_distance
_geom_bond_publ_flag
Ni Mn . . 3.0624(8) yes
C1 O2 . . 1.304(3) no
C1 C2 . . 1.398(4) no
C1 C6 . . 1.417(3) no
C2 C3 . . 1.376(4) no
C2 H2 . . .92(3) no
C3 C4 . . 1.388(5) no
C3 H3 . . 1.00(3) no
C4 C5 . . 1.366(5) no
C4 H4 . . .97(4) no
C5 C6 . . 1.404(4) no
C5 H5 . . .97(4) no
C6 C7 . . 1.453(4) no
C7 N1 . . 1.270(4) no
C7 H7 . . .87(3) no
C8 N1 . . 1.478(3) no
C8 C9 . . 1.521(4) no
C8 H8A . . .93(3) no
C8 H8B . . 1.02(3) no
C9 C21 . . 1.518(5) no
C9 C10 . . 1.529(4) no
C9 C22 . . 1.545(4) no
C10 N2 . . 1.480(3) no
C10 H10A . . .95(3) no
C10 H10B . . .95(3) no
C11 N2 . . 1.267(3) no
C11 C12 . . 1.457(4) no
C11 H11 . . .99(3) no
C12 C13 . . 1.400(4) no
C12 C17 . . 1.416(3) no
C13 C14 . . 1.365(4) no
C13 H13 . . .93(3) no
C14 C15 . . 1.389(4) no
C14 H14 . . .97(3) no
C15 C16 . . 1.373(4) no
C15 H15 . . .97(3) no
C16 C17 . . 1.392(3) no
C16 H16 . . .95(3) no
C17 O3 . . 1.313(3) no
C18 O1 . . 1.225(3) no
C18 N4 . . 1.306(4) no
C18 H18 . . .91(3) no
C19 N4 . . 1.422(5) no
C19 H19A . . .9600 no
C19 H19B . . .9600 no
C19 H19C . . .9600 no
C20 N4 . . 1.446(5) no
C20 H20A . . .9600 no
C20 H20B . . .9600 no
C20 H20C . . .9600 no
C21 H21A . . .86(4) no
C21 H21B . . .93(4) no
C21 H21C . . .99(4) no
C22 H22A . . .96(4) no
C22 H22B . . .90(4) no
C22 H22C . . .95(4) no
N1 Ni . . 2.017(2) yes
N2 Ni . . 2.023(2) yes
N3 O5 . . 1.200(3) no
N3 O4 . . 1.293(3) no
N3 Ni . . 2.125(3) yes
O1 Ni . . 2.169(2) yes
O2 Ni . . 2.0167(18) yes
O2 Mn . . 2.1274(16) yes
O3 Ni . . 2.0296(16) yes
O3 Mn . . 2.1283(17) yes
Mn O2 . 3 2.1274(16) ?
Mn O3 . 3 2.1283(17) ?
Mn O4 . . 2.270(3) yes

loop_
_geom_torsion_atom_site_label_1
_geom_torsion_atom_site_label_2
_geom_torsion_atom_site_label_3
_geom_torsion_atom_site_label_4
_geom_torsion
_geom_torsion_publ_flag
O2 C1 C2 C3 179.7(3) no
C4 C5 C6 C7 176.4(4) no
O2 C1 C6 C5 -177.2(3) no
C2 C1 C6 C7 -176.5(3) no
C5 C6 C7 N1 -172.2(3) no
C1 C6 C7 N1 7.5(5) no
N1 C8 C9 C21 56.6(3) no
N1 C8 C9 C10 -69.4(3) no
N1 C8 C9 C22 174.5(3) no
C21 C9 C10 N2 -55.2(3) no
C8 C9 C10 N2 71.4(3) no
C22 C9 C10 N2 -173.4(3) no
N2 C11 C12 C13 168.8(3) no
N2 C11 C12 C17 -14.0(5) no
C17 C12 C13 C14 1.8(5) no
C11 C12 C13 C14 179.1(3) no
C12 C13 C14 C15 -1.3(5) no
C13 C14 C15 C16 -.3(5) no
C14 C15 C16 C17 1.4(5) no
C15 C16 C17 O3 179.3(3) no
C15 C16 C17 C12 -.8(4) no
C13 C12 C17 O3 179.2(3) no
C11 C12 C17 O3 2.1(4) no
C13 C12 C17 C16 -.7(4) no
C11 C12 C17 C16 -177.8(3) no
C6 C7 N1 C8 -178.3(3) no
C6 C7 N1 Ni 3.4(4) no
C9 C8 N1 C7 -135.7(3) no
C9 C8 N1 Ni 42.7(3) no
C12 C11 N2 C10 179.0(3) no
C12 C11 N2 Ni -2.6(4) no
C9 C10 N2 C11 132.8(3) no
C9 C10 N2 Ni -45.7(3) no
O1 C18 N4 C19 3.6(5) no
O1 C18 N4 C20 177.5(4) no
N4 C18 O1 Ni -139.9(3) no
C2 C1 O2 Ni 156.6(2) no
C6 C1 O2 Ni -23.0(4) no
C2 C1 O2 Mn -22.0(4) no
C6 C1 O2 Mn 158.4(2) no
C16 C17 O3 Ni -156.3(2) no
C12 C17 O3 Ni 23.8(3) no
C16 C17 O3 Mn 11.3(4) no
C12 C17 O3 Mn -168.56(19) no
C1 O2 Ni N1 25.7(2) no
Mn O2 Ni N1 -155.28(8) no
C1 O2 Ni O3 -154.1(2) no
Mn O2 Ni O3 24.99(7) no
C1 O2 Ni N3 122.3(2) no
Mn O2 Ni N3 -58.61(8) no
C1 O2 Ni O1 -66.3(2) no
Mn O2 Ni O1 112.77(8) no
C7 N1 Ni O2 -15.3(2) no
C8 N1 Ni O2 166.5(2) no
C7 N1 Ni N2 161.7(2) no
C8 N1 Ni N2 -16.5(2) no
C7 N1 Ni N3 -103.2(2) no
C8 N1 Ni N3 78.6(2) no
C7 N1 Ni O1 72.9(2) no
C8 N1 Ni O1 -105.3(2) no
C11 N2 Ni N1 -160.4(2) no
C10 N2 Ni N1 18.0(2) no
C11 N2 Ni O3 18.9(2) no
C10 N2 Ni O3 -162.6(2) no
C11 N2 Ni N3 102.3(2) no
C10 N2 Ni N3 -79.3(2) no
C11 N2 Ni O1 -68.6(2) no
C10 N2 Ni O1 109.8(2) no
C17 O3 Ni O2 147.0(2) no
Mn O3 Ni O2 -24.96(7) no
C17 O3 Ni N2 -30.1(2) no
Mn O3 Ni N2 157.99(8) no
C17 O3 Ni N3 -124.3(2) no
Mn O3 Ni N3 63.73(9) no
C17 O3 Ni O1 58.5(2) no
Mn O3 Ni O1 -113.47(8) no
O5 N3 Ni O2 -148.3(2) no
O4 N3 Ni O2 36.30(18) no
O5 N3 Ni N1 -57.6(3) no
O4 N3 Ni N1 126.96(18) no
O5 N3 Ni N2 39.7(3) no
O4 N3 Ni N2 -135.68(19) no
O5 N3 Ni O3 129.5(3) no
O4 N3 Ni O3 -45.90(18) no
C18 O1 Ni O2 -56.2(2) no
C18 O1 Ni N1 -147.1(2) no
C18 O1 Ni N2 116.2(2) no
C18 O1 Ni O3 25.8(2) no
C1 O2 Mn O3 154.7(3) no
Ni O2 Mn O3 -24.15(7) no
C17 O3 Mn O2 -145.9(3) no
Ni O3 Mn O2 23.97(7) no
